data_7044954
loop_
_publ_author_name
'Baron, Marco'
'Dall'Anese, Anna'
'Tubaro, Cristina'
'Orian, Laura'
'Di Marco, Valerio'
'Bogialli, Sara'
'Graiff, Claudia'
'Basato, Marino'

_publ_section_title
;
 A square planar gold(iii)
 bis-(1,1'-dimethyl-3,3'-methylene-diimidazol-2,2'-diylidene) trication as
 an efficient and selective receptor towards halogen anions: the
 cooperative effect of AuX and XHC interactions.
;
_journal_issue 3
_journal_name_full 'Dalton transactions (Cambridge, England : 2003)'
_journal_page_first 935
_journal_page_last 945
_journal_paper_doi 10.1039/c7dt03672h
_journal_volume 47
_journal_year 2018
_chemical_formula_sum 'C22 H30 Au I9 N10'
_chemical_formula_weight 1773.62
_space_group_crystal_system orthorhombic
_space_group_IT_number 61
_space_group_name_Hall '-P 2ac 2ab'
_space_group_name_H-M_alt 'P b c a'
_symmetry_space_group_name_Hall '-P 2ac 2ab'
_symmetry_space_group_name_H-M 'P b c a'
_atom_sites_solution_hydrogens geom
_audit_creation_method SHELXL-2014/7
_audit_update_record
;
2017-11-14 deposited with the CCDC.
2017-11-29 downloaded from the CCDC.
;
_cell_angle_alpha 90
_cell_angle_beta 90
_cell_angle_gamma 90
_cell_formula_units_Z 8
_cell_length_a 21.3052(16)
_cell_length_b 14.9146(11)
_cell_length_c 27.057(2)
_cell_measurement_reflns_used 999
_cell_measurement_temperature 296(2)
_cell_measurement_theta_max 25
_cell_measurement_theta_min 3
_cell_volume 8597.6(11)
_computing_cell_refinement 'APEX-II (2008)'
_computing_data_collection 'APEX-II (2008)'
_computing_data_reduction 'SAINT (2008)'
_computing_molecular_graphics 'Mercury CSD 3.5'
_computing_publication_material 'PARST M. Nardelli, J.Appl.Crystallogr.1995,28,659'
_computing_structure_refinement 'SHELXL-2014/7 (Sheldrick, 2014)'
_computing_structure_solution 'SHELXS-97 (Sheldrick, 2008)'
_diffrn_ambient_temperature 296(2)
_diffrn_measured_fraction_theta_full 1.000
_diffrn_measured_fraction_theta_max 0.995
_diffrn_measurement_device_type 'Bruker APEX II'
_diffrn_measurement_method omega-scan
_diffrn_radiation_type MoK\a
_diffrn_radiation_wavelength 0.71073
_diffrn_reflns_av_R_equivalents 0.0890
_diffrn_reflns_av_unetI/netI 0.0439
_diffrn_reflns_Laue_measured_fraction_full 1.000
_diffrn_reflns_Laue_measured_fraction_max 0.995
_diffrn_reflns_limit_h_max 29
_diffrn_reflns_limit_h_min -29
_diffrn_reflns_limit_k_max 20
_diffrn_reflns_limit_k_min -20
_diffrn_reflns_limit_l_max 37
_diffrn_reflns_limit_l_min -37
_diffrn_reflns_number 126682
_diffrn_reflns_point_group_measured_fraction_full 1.000
_diffrn_reflns_point_group_measured_fraction_max 0.995
_diffrn_reflns_theta_full 25.242
_diffrn_reflns_theta_max 29.481
_diffrn_reflns_theta_min 1.505
_diffrn_source 'fine-focus sealed tube'
_exptl_absorpt_coefficient_mu 9.913
_exptl_absorpt_correction_T_max 0.7458
_exptl_absorpt_correction_T_min 0.4925
_exptl_absorpt_correction_type multi-scan
_exptl_absorpt_process_details 'Bruker APEX II SADABS, 2008'
_exptl_crystal_colour brown
_exptl_crystal_density_diffrn 2.740
_exptl_crystal_density_meas ?
_exptl_crystal_description prism
_exptl_crystal_F_000 6304
_exptl_crystal_size_max 0.13
_exptl_crystal_size_mid 0.12
_exptl_crystal_size_min 0.09
_refine_diff_density_max 4.694
_refine_diff_density_min -2.232
_refine_diff_density_rms 0.251
_refine_ls_extinction_method none
_refine_ls_goodness_of_fit_ref 1.058
_refine_ls_hydrogen_treatment constr
_refine_ls_matrix_type full
_refine_ls_number_parameters 385
_refine_ls_number_reflns 11903
_refine_ls_number_restraints 0
_refine_ls_restrained_S_all 1.058
_refine_ls_R_factor_all 0.1031
_refine_ls_R_factor_gt 0.0501
_refine_ls_shift/su_max 0.002
_refine_ls_shift/su_mean 0.000
_refine_ls_structure_factor_coef Fsqd
_refine_ls_weighting_details 'w=1/[\s^2^(Fo^2^)+(0.0586P)^2^+76.0201P] where P=(Fo^2^+2Fc^2^)/3'
_refine_ls_weighting_scheme calc
_refine_ls_wR_factor_gt 0.1285
_refine_ls_wR_factor_ref 0.1555
_reflns_Friedel_coverage 0.000
_reflns_number_gt 6582
_reflns_number_total 11903
_reflns_threshold_expression 'I > 2\s(I)'
_cod_data_source_file c7dt03672h3.cif
_cod_data_source_block comp_1_I
_cod_depositor_comments
;
The following automatic conversions were performed:

'_exptl_crystal_density_meas' value 'not measured' was changed to '?'
- the value is perceived as not measured.

Automatic conversion script
Id: cif_fix_values 4973 2017-02-22 13:04:09Z antanas 

 Adding full bibliography for 7044952--7044954.cif.
;
_cod_original_cell_volume 8597.5(11)
_cod_database_code 7044954
_shelx_shelxl_version_number 2014/7
_shelx_space_group_comment
;
The symmetry employed for this shelxl refinement is uniquely defined
by the following loop, which should always be used as a source of
symmetry information in preference to the above space-group names.
They are only intended as comments.
;

loop_
_space_group_symop_operation_xyz
'x, y, z'
'-x+1/2, -y, z+1/2'
'-x, y+1/2, -z+1/2'
'x+1/2, -y+1/2, -z'
'-x, -y, -z'
'x-1/2, y, -z-1/2'
'x, -y-1/2, z-1/2'
'-x-1/2, y-1/2, z'

loop_
_atom_site_label
_atom_site_type_symbol
_atom_site_fract_x
_atom_site_fract_y
_atom_site_fract_z
_atom_site_U_iso_or_equiv
_atom_site_adp_type
_atom_site_occupancy
_atom_site_site_symmetry_order
_atom_site_calc_flag
_atom_site_refinement_flags_posn
_atom_site_refinement_flags_adp
C1 C 0.6819(5) 0.4858(7) 0.6748(3) 0.023(2) Uani 1 1 d . .
C2 C 0.7085(5) 0.6000(7) 0.7404(3) 0.029(2) Uani 1 1 d . .
H2A H 0.7442 0.6124 0.7199 0.043 Uiso 1 1 calc R U
H2B H 0.7224 0.5800 0.7723 0.043 Uiso 1 1 calc R U
H2C H 0.6839 0.6535 0.7441 0.043 Uiso 1 1 calc R U
C3 C 0.6134(5) 0.5016(8) 0.7361(4) 0.032(3) Uani 1 1 d . .
H3 H 0.5950 0.5207 0.7654 0.039 Uiso 1 1 calc R U
C4 C 0.5890(5) 0.4415(7) 0.7044(4) 0.029(2) Uani 1 1 d . .
H4 H 0.5508 0.4116 0.7073 0.035 Uiso 1 1 calc R U
C5 C 0.6256(4) 0.3786(6) 0.6227(4) 0.0286(19) Uani 1 1 d . .
H5A H 0.6568 0.3312 0.6231 0.034 Uiso 1 1 calc R U
H5B H 0.5844 0.3511 0.6219 0.034 Uiso 1 1 calc R U
C6 C 0.5930(5) 0.4445(7) 0.5396(4) 0.031(2) Uani 1 1 d . .
H6 H 0.5550 0.4151 0.5348 0.037 Uiso 1 1 calc R U
C7 C 0.6189(5) 0.5050(7) 0.5099(4) 0.029(2) Uani 1 1 d . .
H7 H 0.6022 0.5259 0.4803 0.035 Uiso 1 1 calc R U
C8 C 0.7140(5) 0.6024(7) 0.5097(4) 0.030(2) Uani 1 1 d . .
H8A H 0.7443 0.6217 0.5337 0.045 Uiso 1 1 calc R U
H8B H 0.6880 0.6522 0.5004 0.045 Uiso 1 1 calc R U
H8C H 0.7354 0.5799 0.4810 0.045 Uiso 1 1 calc R U
C9 C 0.6844(5) 0.4877(7) 0.5730(3) 0.021(2) Uani 1 1 d . .
C10 C 0.8259(5) 0.5007(7) 0.5754(3) 0.024(2) Uani 1 1 d . .
C11 C 0.7976(5) 0.3931(7) 0.5079(4) 0.036(3) Uani 1 1 d . .
H11A H 0.7694 0.3674 0.5317 0.054 Uiso 1 1 calc R U
H11B H 0.8238 0.3469 0.4944 0.054 Uiso 1 1 calc R U
H11C H 0.7738 0.4205 0.4818 0.054 Uiso 1 1 calc R U
C12 C 0.8923(5) 0.4917(7) 0.5124(4) 0.030(2) Uani 1 1 d . .
H12 H 0.9097 0.4739 0.4825 0.036 Uiso 1 1 calc R U
C13 C 0.9167(5) 0.5511(8) 0.5437(4) 0.034(2) Uani 1 1 d . .
H13 H 0.9540 0.5829 0.5398 0.041 Uiso 1 1 calc R U
C14 C 0.8812(5) 0.6104(6) 0.6272(4) 0.031(2) Uani 1 1 d . .
H14A H 0.8500 0.6578 0.6268 0.037 Uiso 1 1 calc R U
H14B H 0.9224 0.6381 0.6279 0.037 Uiso 1 1 calc R U
C15 C 0.9128(5) 0.5499(7) 0.7104(4) 0.033(2) Uani 1 1 d . .
H15 H 0.9504 0.5807 0.7146 0.039 Uiso 1 1 calc R U
C16 C 0.8862(5) 0.4897(8) 0.7426(4) 0.035(3) Uani 1 1 d . .
H16 H 0.9022 0.4726 0.7732 0.042 Uiso 1 1 calc R U
C17 C 0.7918(5) 0.3919(7) 0.7437(4) 0.033(2) Uani 1 1 d . .
H17A H 0.7597 0.3744 0.7207 0.050 Uiso 1 1 calc R U
H17B H 0.7727 0.4159 0.7730 0.050 Uiso 1 1 calc R U
H17C H 0.8168 0.3407 0.7522 0.050 Uiso 1 1 calc R U
C18 C 0.8232(5) 0.5009(7) 0.6776(3) 0.024(2) Uani 1 1 d . .
C19 C 0.8552(7) 0.7455(7) 0.7532(6) 0.043(3) Uani 1 1 d . .
C20 C 0.8756(10) 0.7440(10) 0.8071(6) 0.084(6) Uani 1 1 d . .
H20A H 0.9206 0.7451 0.8089 0.126 Uiso 1 1 calc R U
H20B H 0.8602 0.6904 0.8226 0.126 Uiso 1 1 calc R U
H20C H 0.8588 0.7955 0.8238 0.126 Uiso 1 1 calc R U
C21 C 0.6434(7) 0.2458(7) 0.4947(5) 0.045(4) Uani 1 1 d . .
C22 C 0.6232(10) 0.2516(9) 0.4446(6) 0.079(6) Uani 1 1 d . .
H22A H 0.5988 0.1996 0.4364 0.118 Uiso 1 1 calc R U
H22B H 0.6592 0.2547 0.4233 0.118 Uiso 1 1 calc R U
H22C H 0.5981 0.3045 0.4403 0.118 Uiso 1 1 calc R U
N1 N 0.6703(4) 0.5302(6) 0.7174(3) 0.0256(18) Uani 1 1 d . .
N2 N 0.6318(4) 0.4333(6) 0.6671(3) 0.0231(18) Uani 1 1 d . .
N3 N 0.6342(4) 0.4336(6) 0.5796(3) 0.0258(19) Uani 1 1 d . .
N4 N 0.6749(4) 0.5313(6) 0.5309(3) 0.0239(17) Uani 1 1 d . .
N5 N 0.8369(4) 0.4614(6) 0.5320(3) 0.0254(17) Uani 1 1 d . .
N6 N 0.8750(4) 0.5561(6) 0.5835(3) 0.031(2) Uani 1 1 d . .
N7 N 0.8728(4) 0.5556(6) 0.6709(3) 0.0258(19) Uani 1 1 d . .
N8 N 0.8311(4) 0.4593(6) 0.7213(3) 0.0255(18) Uani 1 1 d . .
N9 N 0.8418(6) 0.7469(6) 0.7141(4) 0.049(3) Uani 1 1 d . .
N10 N 0.6575(6) 0.2423(7) 0.5343(4) 0.050(3) Uani 1 1 d . .
I1 I 0.54477(5) 0.74636(6) 0.76383(5) 0.0662(3) Uani 1 1 d . .
I2 I 0.54580(4) 0.75233(5) 0.87146(5) 0.0668(3) Uani 1 1 d . .
I3 I 0.54506(5) 0.75677(6) 0.97981(5) 0.0651(3) Uani 1 1 d . .
I4 I 1.20488(4) 0.75338(4) 0.87468(3) 0.04127(17) Uani 1 1 d . .
I5 I 1.07886(3) 0.66003(4) 0.87700(2) 0.03199(15) Uani 1 1 d . .
I6 I 0.96926(3) 0.55146(6) 0.87836(3) 0.0491(2) Uani 1 1 d . .
I7 I 0.53133(4) 0.44528(7) 0.87185(3) 0.0566(2) Uani 1 1 d . .
I8 I 0.66472(3) 0.48466(5) 0.87421(3) 0.03988(17) Uani 1 1 d . .
I9 I 0.80000(4) 0.51888(7) 0.87607(3) 0.0533(2) Uani 1 1 d . .
Au Au 0.75384(2) 0.49320(2) 0.62515(2) 0.01994(9) Uani 1 1 d . .

loop_
_atom_site_aniso_label
_atom_site_aniso_U_11
_atom_site_aniso_U_22
_atom_site_aniso_U_33
_atom_site_aniso_U_23
_atom_site_aniso_U_13
_atom_site_aniso_U_12
C1 0.025(5) 0.023(5) 0.020(5) 0.000(4) 0.005(3) 0.002(4)
C2 0.033(6) 0.027(5) 0.025(5) -0.003(4) -0.002(4) 0.005(5)
C3 0.030(6) 0.042(7) 0.026(5) 0.008(4) 0.004(4) 0.002(5)
C4 0.024(5) 0.036(6) 0.028(5) 0.002(4) 0.009(4) 0.001(4)
C5 0.025(4) 0.025(4) 0.036(5) -0.002(5) 0.000(4) -0.005(3)
C6 0.025(5) 0.037(6) 0.032(5) -0.011(5) -0.008(4) 0.004(4)
C7 0.026(5) 0.037(6) 0.024(5) -0.004(4) -0.007(4) 0.002(4)
C8 0.028(5) 0.033(6) 0.028(5) 0.006(4) -0.004(4) -0.002(4)
C9 0.019(5) 0.023(5) 0.022(5) -0.001(4) -0.002(3) -0.004(4)
C10 0.018(5) 0.023(6) 0.031(5) 0.001(4) 0.001(4) -0.003(4)
C11 0.040(6) 0.037(6) 0.030(6) -0.010(5) 0.000(5) 0.003(5)
C12 0.026(5) 0.034(6) 0.029(5) 0.003(4) 0.007(4) -0.002(4)
C13 0.024(5) 0.042(7) 0.036(6) 0.007(5) 0.010(4) -0.003(5)
C14 0.031(5) 0.022(4) 0.040(5) -0.001(5) 0.002(5) -0.011(4)
C15 0.029(6) 0.035(6) 0.034(6) -0.003(5) -0.008(4) -0.001(5)
C16 0.027(5) 0.042(7) 0.037(6) -0.011(5) -0.015(4) 0.008(5)
C17 0.032(6) 0.036(6) 0.031(6) 0.004(5) -0.007(4) 0.003(5)
C18 0.022(5) 0.029(6) 0.022(5) 0.001(4) 0.000(3) 0.004(4)
C19 0.046(9) 0.023(7) 0.061(9) 0.000(5) 0.013(7) -0.002(4)
C20 0.131(19) 0.080(14) 0.042(9) 0.014(7) -0.002(10) 0.004(10)
C21 0.053(10) 0.039(9) 0.045(8) -0.008(5) 0.003(7) -0.003(5)
C22 0.138(19) 0.058(12) 0.040(9) 0.000(6) -0.014(10) 0.009(9)
N1 0.024(4) 0.030(5) 0.023(4) -0.001(3) 0.003(3) 0.001(3)
N2 0.024(4) 0.022(4) 0.023(4) 0.007(3) 0.005(3) 0.000(3)
N3 0.022(4) 0.025(5) 0.030(4) 0.002(3) -0.001(3) -0.002(4)
N4 0.028(4) 0.028(5) 0.015(4) -0.003(3) -0.002(3) 0.006(3)
N5 0.027(4) 0.027(4) 0.022(4) 0.001(3) 0.005(3) 0.000(3)
N6 0.025(5) 0.036(6) 0.034(5) 0.000(4) 0.004(4) 0.001(4)
N7 0.020(4) 0.019(4) 0.039(5) -0.008(3) -0.005(3) -0.007(3)
N8 0.022(4) 0.025(4) 0.029(4) 0.000(3) -0.008(3) 0.003(3)
N9 0.072(9) 0.037(7) 0.040(6) 0.004(4) -0.022(6) 0.002(5)
N10 0.056(8) 0.050(7) 0.046(7) -0.005(5) -0.013(6) 0.005(5)
I1 0.0389(6) 0.0433(6) 0.1163(10) -0.0107(5) 0.0101(6) -0.0026(3)
I2 0.0279(4) 0.0322(4) 0.1403(11) -0.0150(4) -0.0002(7) 0.0000(3)
I3 0.0406(6) 0.0428(6) 0.1119(9) -0.0081(5) -0.0100(6) 0.0033(4)
I4 0.0542(4) 0.0340(3) 0.0356(4) 0.0000(3) 0.0005(4) -0.0113(3)
I5 0.0335(3) 0.0317(3) 0.0308(3) 0.0005(3) 0.0005(3) 0.0076(2)
I6 0.0286(3) 0.0689(5) 0.0498(5) 0.0007(4) 0.0015(3) -0.0007(3)
I7 0.0323(4) 0.0724(6) 0.0650(5) -0.0011(5) 0.0006(4) 0.0099(4)
I8 0.0426(4) 0.0466(4) 0.0305(3) 0.0007(3) 0.0000(3) -0.0017(3)
I9 0.0432(4) 0.0795(6) 0.0371(4) 0.0004(4) -0.0006(4) -0.0194(4)
Au 0.01756(15) 0.02315(16) 0.01913(15) -0.00037(13) -0.00066(12) -0.00180(11)

loop_
_atom_type_symbol
_atom_type_description
_atom_type_scat_dispersion_real
_atom_type_scat_dispersion_imag
_atom_type_scat_source
C C 0.0033 0.0016 'International Tables Vol C Tables 4.2.6.8 and 6.1.1.4'
H H 0.0000 0.0000 'International Tables Vol C Tables 4.2.6.8 and 6.1.1.4'
N N 0.0061 0.0033 'International Tables Vol C Tables 4.2.6.8 and 6.1.1.4'
I I -0.4742 1.8119 'International Tables Vol C Tables 4.2.6.8 and 6.1.1.4'
Au Au -2.0133 8.8022 'International Tables Vol C Tables 4.2.6.8 and 6.1.1.4'

loop_
_geom_angle_atom_site_label_1
_geom_angle_atom_site_label_2
_geom_angle_atom_site_label_3
_geom_angle
N2 C1 N1 105.8(8)
N2 C1 Au 121.8(7)
N1 C1 Au 132.2(8)
N1 C2 H2A 109.5
N1 C2 H2B 109.5
H2A C2 H2B 109.5
N1 C2 H2C 109.5
H2A C2 H2C 109.5
H2B C2 H2C 109.5
C4 C3 N1 108.2(9)
C4 C3 H3 125.9
N1 C3 H3 125.9
C3 C4 N2 105.8(9)
C3 C4 H4 127.1
N2 C4 H4 127.1
N3 C5 N2 109.7(7)
N3 C5 H5A 109.7
N2 C5 H5A 109.7
N3 C5 H5B 109.7
N2 C5 H5B 109.7
H5A C5 H5B 108.2
C7 C6 N3 106.6(9)
C7 C6 H6 126.7
N3 C6 H6 126.7
C6 C7 N4 107.7(9)
C6 C7 H7 126.2
N4 C7 H7 126.2
N4 C8 H8A 109.5
N4 C8 H8B 109.5
H8A C8 H8B 109.5
N4 C8 H8C 109.5
H8A C8 H8C 109.5
H8B C8 H8C 109.5
N4 C9 N3 106.5(8)
N4 C9 Au 133.1(7)
N3 C9 Au 120.3(7)
N5 C10 N6 106.0(8)
N5 C10 Au 133.5(7)
N6 C10 Au 120.5(7)
N5 C11 H11A 109.5
N5 C11 H11B 109.5
H11A C11 H11B 109.5
N5 C11 H11C 109.5
H11A C11 H11C 109.5
H11B C11 H11C 109.5
C13 C12 N5 108.1(9)
C13 C12 H12 126.0
N5 C12 H12 126.0
C12 C13 N6 106.0(9)
C12 C13 H13 127.0
N6 C13 H13 127.0
N6 C14 N7 109.9(7)
N6 C14 H14A 109.7
N7 C14 H14A 109.7
N6 C14 H14B 109.7
N7 C14 H14B 109.7
H14A C14 H14B 108.2
N7 C15 C16 106.2(9)
N7 C15 H15 126.9
C16 C15 H15 126.9
C15 C16 N8 107.4(9)
C15 C16 H16 126.3
N8 C16 H16 126.3
N8 C17 H17A 109.5
N8 C17 H17B 109.5
H17A C17 H17B 109.5
N8 C17 H17C 109.5
H17A C17 H17C 109.5
H17B C17 H17C 109.5
N8 C18 N7 107.3(8)
N8 C18 Au 132.3(8)
N7 C18 Au 120.4(7)
N9 C19 C20 178.5(17)
C19 C20 H20A 109.5
C19 C20 H20B 109.5
H20A C20 H20B 109.5
C19 C20 H20C 109.5
H20A C20 H20C 109.5
H20B C20 H20C 109.5
N10 C21 C22 178.0(17)
C21 C22 H22A 109.5
C21 C22 H22B 109.5
H22A C22 H22B 109.5
C21 C22 H22C 109.5
H22A C22 H22C 109.5
H22B C22 H22C 109.5
C1 N1 C3 108.7(9)
C1 N1 C2 127.5(8)
C3 N1 C2 123.7(8)
C1 N2 C4 111.4(8)
C1 N2 C5 121.8(7)
C4 N2 C5 126.7(8)
C9 N3 C6 108.9(8)
C9 N3 C5 123.3(8)
C6 N3 C5 127.8(9)
C9 N4 C7 110.3(9)
C9 N4 C8 127.1(8)
C7 N4 C8 122.4(8)
C10 N5 C12 110.4(9)
C10 N5 C11 126.5(8)
C12 N5 C11 123.1(8)
C10 N6 C13 109.5(9)
C10 N6 C14 123.3(8)
C13 N6 C14 127.2(9)
C18 N7 C15 110.2(9)
C18 N7 C14 123.2(8)
C15 N7 C14 126.5(9)
C18 N8 C16 108.8(9)
C18 N8 C17 128.1(8)
C16 N8 C17 123.1(9)
I1 I2 I3 179.13(4)
I6 I5 I4 172.65(3)
I7 I8 I9 178.34(4)
C1 Au C10 180.0(6)
C1 Au C9 84.8(3)
C10 Au C9 95.2(4)
C1 Au C18 95.1(4)
C10 Au C18 84.9(4)
C9 Au C18 179.1(5)

loop_
_geom_bond_atom_site_label_1
_geom_bond_atom_site_label_2
_geom_bond_distance
C1 N2 1.340(13)
C1 N1 1.353(12)
C1 Au 2.041(9)
C2 N1 1.461(12)
C2 H2A 0.9600
C2 H2B 0.9600
C2 H2C 0.9600
C3 C4 1.345(15)
C3 N1 1.380(13)
C3 H3 0.9300
C4 N2 1.366(11)
C4 H4 0.9300
C5 N3 1.438(12)
C5 N2 1.457(12)
C5 H5A 0.9700
C5 H5B 0.9700
C6 C7 1.327(15)
C6 N3 1.403(12)
C6 H6 0.9300
C7 N4 1.379(12)
C7 H7 0.9300
C8 N4 1.467(12)
C8 H8A 0.9600
C8 H8B 0.9600
C8 H8C 0.9600
C9 N4 1.325(12)
C9 N3 1.352(12)
C9 Au 2.046(9)
C10 N5 1.332(12)
C10 N6 1.352(13)
C10 Au 2.045(10)
C11 N5 1.473(13)
C11 H11A 0.9600
C11 H11B 0.9600
C11 H11C 0.9600
C12 C13 1.331(15)
C12 N5 1.370(12)
C12 H12 0.9300
C13 N6 1.399(13)
C13 H13 0.9300
C14 N6 1.440(12)
C14 N7 1.449(12)
C14 H14A 0.9700
C14 H14B 0.9700
C15 N7 1.369(12)
C15 C16 1.374(16)
C15 H15 0.9300
C16 N8 1.383(12)
C16 H16 0.9300
C17 N8 1.443(13)
C17 H17A 0.9600
C17 H17B 0.9600
C17 H17C 0.9600
C18 N8 1.345(12)
C18 N7 1.348(13)
C18 Au 2.052(10)
C19 N9 1.097(17)
C19 C20 1.52(2)
C20 H20A 0.9600
C20 H20B 0.9600
C20 H20C 0.9600
C21 N10 1.112(16)
C21 C22 1.42(2)
C22 H22A 0.9600
C22 H22B 0.9600
C22 H22C 0.9600
I1 I2 2.914(2)
I2 I3 2.932(2)
I4 I5 3.0252(10)
I5 I6 2.8417(10)
I7 I8 2.9027(11)
I8 I9 2.9274(11)
